data_1509578
loop_
_publ_author_name
'Kuz'ma, Yu.B.'
'Stel'makhovich, B.M.'

_publ_section_title
;
 New Ln (Ag, Al)4 (Ln= Y, Gd, Tb, Dy) intermetallics and their structure
;
_journal_name_full 'Izvestiya Akademii Nauk SSSR, Metally'
_journal_page_first 209
_journal_page_last 211
_journal_volume 1990
_journal_year 1990
_chemical_formula_sum 'Ag1.1 Al6.9 Dy2'
_space_group_IT_number 71
_symmetry_space_group_name_Hall '-I 2 2'
_symmetry_space_group_name_H-M 'I m m m'
_cell_angle_alpha 90
_cell_angle_beta 90
_cell_angle_gamma 90
_cell_formula_units_Z 1
_cell_length_a 4.296
_cell_length_b 4.179
_cell_length_c 9.995
_cell_volume 179.440
_citation_journal_id_ASTM IZNMAQ
_cod_data_source_file silver1-2_577.cif
_cod_data_source_block Ag1.1Al6.9Dy2
_cod_original_cell_volume 179.4401
_cod_database_code 1509578

loop_
_symmetry_equiv_pos_as_xyz
x,y,z
-x,-y,z
x,-y,-z
-x,y,-z
-x,-y,-z
x,y,-z
-x,y,z
x,-y,z
x+1/2,y+1/2,z+1/2
-x+1/2,-y+1/2,z+1/2
x+1/2,-y+1/2,-z+1/2
-x+1/2,y+1/2,-z+1/2
-x+1/2,-y+1/2,-z+1/2
x+1/2,y+1/2,-z+1/2
-x+1/2,y+1/2,z+1/2
x+1/2,-y+1/2,z+1/2

loop_
_atom_site_label
_atom_site_type_symbol
_atom_site_fract_x
_atom_site_fract_y
_atom_site_fract_z
_atom_site_occupancy
_atom_site_U_iso_or_equiv
Ag2 Ag 0.5 0 0.265 0.125 0.0
Al2 Al 0.5 0 0.265 0.875 0.0
Dy1 Dy 0 0 0 1 0.0
Ag1 Ag 0 0 0.381 0.15 0.0
Al1 Al 0 0 0.381 0.85 0.0
